data_4038751
loop_
_publ_author_name
'Chernykh, Anton V.'
'Olifir, Oleksandr S.'
'Kuchkovska, Yuliya O.'
'Volochnyuk, Dmitriy M.'
'Yarmolchuk, Vladimir S.'
'Grygorenko, Oleksandr O.'

_publ_section_title
;
 Fluoroalkyl-Substituted Cyclopropane Derivatives: Synthesis and
 Physicochemical Properties.
;
_journal_issue 19
_journal_name_full 'The Journal of organic chemistry'
_journal_page_first 12692
_journal_page_last 12702
_journal_paper_doi 10.1021/acs.joc.0c01848
_journal_volume 85
_journal_year 2020
_chemical_formula_moiety 'C11 H10 F3 N O'
_chemical_formula_sum 'C11 H10 F3 N O'
_chemical_formula_weight 229.20
_space_group_crystal_system orthorhombic
_space_group_IT_number 61
_space_group_name_Hall '-P 2ac 2ab'
_space_group_name_H-M_alt 'P b c a'
_atom_sites_solution_hydrogens mixed
_audit_creation_method SHELXL-2016/4
_cell_angle_alpha 90
_cell_angle_beta 90
_cell_angle_gamma 90
_cell_formula_units_Z 8
_cell_length_a 8.6036(13)
_cell_length_b 11.7912(19)
_cell_length_c 21.270(3)
_cell_measurement_reflns_used 958
_cell_measurement_temperature 173(1)
_cell_measurement_theta_max 20.88
_cell_measurement_theta_min 3.05
_cell_volume 2157.8(6)
_computing_cell_refinement 'Bruker SAINT'
_computing_data_collection 'Bruker APEX2'
_computing_data_reduction 'Bruker SAINT'
_computing_molecular_graphics 'Bruker SHELXTL'
_computing_publication_material 'Bruker SHELXTL'
_computing_structure_refinement 'SHELXL-2016/4 (Sheldrick, 2016)'
_computing_structure_solution 'SHELXS-97 (Sheldrick 2008)'
_diffrn_ambient_temperature 173(1)
_diffrn_measured_fraction_theta_full 0.998
_diffrn_measured_fraction_theta_max 0.998
_diffrn_measurement_device_type 'Bruker APEX-II CCD'
_diffrn_measurement_method '\f and \w scans'
_diffrn_radiation_type MoK\a
_diffrn_radiation_wavelength 0.71073
_diffrn_reflns_av_R_equivalents 0.0653
_diffrn_reflns_av_unetI/netI 0.0707
_diffrn_reflns_Laue_measured_fraction_full 0.998
_diffrn_reflns_Laue_measured_fraction_max 0.998
_diffrn_reflns_limit_h_max 10
_diffrn_reflns_limit_h_min -8
_diffrn_reflns_limit_k_max 12
_diffrn_reflns_limit_k_min -14
_diffrn_reflns_limit_l_max 24
_diffrn_reflns_limit_l_min -25
_diffrn_reflns_number 7596
_diffrn_reflns_point_group_measured_fraction_full 0.998
_diffrn_reflns_point_group_measured_fraction_max 0.998
_diffrn_reflns_theta_full 25.013
_diffrn_reflns_theta_max 25.013
_diffrn_reflns_theta_min 3.045
_diffrn_source 'sealed tube'
_exptl_absorpt_coefficient_mu 0.126
_exptl_absorpt_correction_T_max 0.7452
_exptl_absorpt_correction_T_min 0.6148
_exptl_absorpt_correction_type multi-scan
_exptl_absorpt_process_details SADABS
_exptl_crystal_colour colourless
_exptl_crystal_density_diffrn 1.411
_exptl_crystal_description plate
_exptl_crystal_F_000 944
_exptl_crystal_size_max 0.480
_exptl_crystal_size_mid 0.230
_exptl_crystal_size_min 0.040
_refine_diff_density_max 0.258
_refine_diff_density_min -0.210
_refine_diff_density_rms 0.044
_refine_ls_extinction_method none
_refine_ls_goodness_of_fit_ref 1.010
_refine_ls_hydrogen_treatment mixed
_refine_ls_matrix_type full
_refine_ls_number_parameters 149
_refine_ls_number_reflns 1898
_refine_ls_number_restraints 0
_refine_ls_restrained_S_all 1.010
_refine_ls_R_factor_all 0.1215
_refine_ls_R_factor_gt 0.0633
_refine_ls_shift/su_max 0.018
_refine_ls_shift/su_mean 0.002
_refine_ls_structure_factor_coef Fsqd
_refine_ls_weighting_details 'w=1/[\s^2^(Fo^2^)+(0.0632P)^2^+0.7244P] where P=(Fo^2^+2Fc^2^)/3'
_refine_ls_weighting_scheme calc
_refine_ls_wR_factor_gt 0.1364
_refine_ls_wR_factor_ref 0.1640
_reflns_Friedel_coverage 0.000
_reflns_number_gt 1081
_reflns_number_total 1898
_reflns_threshold_expression 'I > 2\s(I)'
_cod_data_source_file jo0c01848_si_003.cif
_cod_data_source_block xr265
_cod_depositor_comments 'Adding full bibliography for 4038748--4038751.cif.'
_cod_database_code 4038751
_shelx_shelxl_version_number 2016/4
_shelx_space_group_comment
;
The symmetry employed for this shelxl refinement is uniquely defined
by the following loop, which should always be used as a source of
symmetry information in preference to the above space-group names.
They are only intended as comments.
;
_shelx_estimated_absorpt_t_min 0.942
_shelx_estimated_absorpt_t_max 0.995

loop_
_space_group_symop_operation_xyz
'x, y, z'
'-x+1/2, -y, z+1/2'
'-x, y+1/2, -z+1/2'
'x+1/2, -y+1/2, -z'
'-x, -y, -z'
'x-1/2, y, -z-1/2'
'x, -y-1/2, z-1/2'
'-x-1/2, y-1/2, z'

loop_
_atom_site_label
_atom_site_type_symbol
_atom_site_fract_x
_atom_site_fract_y
_atom_site_fract_z
_atom_site_U_iso_or_equiv
_atom_site_adp_type
_atom_site_occupancy
_atom_site_site_symmetry_order
_atom_site_calc_flag
_atom_site_refinement_flags_posn
_atom_site_refinement_flags_adp
_atom_site_refinement_flags_occupancy
_atom_site_disorder_assembly
_atom_site_disorder_group
C1 C 0.4251(4) 0.7111(3) 0.40085(16) 0.0508(10) Uani 1 1 d . . . . .
H1 H 0.528425 0.706034 0.420057 0.061 Uiso 1 1 calc R U . . .
C2 C 0.4274(4) 0.7022(3) 0.33005(16) 0.0497(10) Uani 1 1 d . . . . .
H2 H 0.530712 0.693817 0.311174 0.060 Uiso 1 1 calc R U . . .
C3 C 0.3752(5) 0.6053(3) 0.36964(17) 0.0589(10) Uani 1 1 d . . . . .
H3A H 0.265181 0.587509 0.369905 0.071 Uiso 1 1 calc R U . . .
H3B H 0.443485 0.540071 0.372692 0.071 Uiso 1 1 calc R U . . .
C4 C 0.3151(5) 0.7808(4) 0.43703(17) 0.0587(11) Uani 1 1 d . . . . .
C5 C 0.3112(4) 0.7633(3) 0.29077(15) 0.0410(9) Uani 1 1 d . . . . .
C6 C 0.2909(4) 0.8844(3) 0.19676(15) 0.0386(8) Uani 1 1 d . . . . .
C7 C 0.1840(4) 0.9646(3) 0.21699(17) 0.0480(9) Uani 1 1 d . . . . .
H7 H 0.163462 0.973378 0.259638 0.058 Uiso 1 1 calc R U . . .
C8 C 0.1082(4) 1.0316(3) 0.1731(2) 0.0616(11) Uani 1 1 d . . . . .
H8 H 0.035073 1.084447 0.186517 0.074 Uiso 1 1 calc R U . . .
C9 C 0.1394(5) 1.0209(3) 0.1107(2) 0.0679(12) Uani 1 1 d . . . . .
H9 H 0.088139 1.066306 0.081631 0.081 Uiso 1 1 calc R U . . .
C10 C 0.2484(5) 0.9418(4) 0.0907(2) 0.0683(12) Uani 1 1 d . . . . .
H10 H 0.271030 0.935005 0.048136 0.082 Uiso 1 1 calc R U . . .
C11 C 0.3230(4) 0.8732(3) 0.13364(16) 0.0501(9) Uani 1 1 d . . . . .
H11 H 0.394867 0.819659 0.120026 0.060 Uiso 1 1 calc R U . . .
F1 F 0.3556(3) 0.7828(2) 0.49772(10) 0.0934(9) Uani 1 1 d . . . . .
F2 F 0.1683(3) 0.7443(2) 0.43731(10) 0.0734(8) Uani 1 1 d . . . . .
F3 F 0.3080(3) 0.8884(2) 0.41752(13) 0.0918(9) Uani 1 1 d . . . . .
N1 N 0.3727(4) 0.8163(3) 0.24086(13) 0.0421(8) Uani 1 1 d . . . . .
O1 O 0.1723(3) 0.7630(2) 0.30338(10) 0.0538(7) Uani 1 1 d . . . . .
H1N H 0.461(4) 0.804(3) 0.2336(13) 0.030(10) Uiso 1 1 d . . . . .

loop_
_atom_site_aniso_label
_atom_site_aniso_U_11
_atom_site_aniso_U_22
_atom_site_aniso_U_33
_atom_site_aniso_U_23
_atom_site_aniso_U_13
_atom_site_aniso_U_12
C1 0.050(2) 0.054(3) 0.048(2) 0.0033(18) -0.0118(18) 0.0050(19)
C2 0.039(2) 0.064(3) 0.047(2) 0.0027(18) 0.0000(17) 0.0055(18)
C3 0.065(2) 0.046(2) 0.066(2) 0.002(2) -0.007(2) 0.0096(19)
C4 0.066(3) 0.063(3) 0.047(2) -0.001(2) -0.006(2) 0.005(2)
C5 0.0367(19) 0.047(2) 0.039(2) -0.0022(16) -0.0035(16) 0.0014(17)
C6 0.0363(19) 0.0330(19) 0.046(2) -0.0014(17) -0.0025(16) -0.0045(16)
C7 0.052(2) 0.034(2) 0.058(2) -0.0047(18) -0.0017(19) -0.0057(18)
C8 0.067(3) 0.030(2) 0.088(3) 0.003(2) -0.004(2) 0.006(2)
C9 0.076(3) 0.050(3) 0.078(3) 0.022(2) -0.019(2) -0.007(2)
C10 0.082(3) 0.070(3) 0.053(2) 0.012(2) -0.006(2) -0.011(3)
C11 0.055(2) 0.047(2) 0.049(2) 0.0027(18) 0.0003(19) -0.0030(19)
F1 0.116(2) 0.114(2) 0.0500(14) -0.0209(13) -0.0199(14) 0.0235(17)
F2 0.0615(16) 0.096(2) 0.0625(15) 0.0000(12) 0.0104(12) 0.0068(14)
F3 0.110(2) 0.0487(16) 0.117(2) 0.0069(14) 0.0105(16) 0.0165(14)
N1 0.0291(17) 0.0476(19) 0.0496(19) 0.0014(14) 0.0031(15) 0.0030(15)
O1 0.0320(14) 0.0798(19) 0.0497(15) 0.0159(13) 0.0020(12) 0.0035(12)

loop_
_atom_type_symbol
_atom_type_description
_atom_type_scat_dispersion_real
_atom_type_scat_dispersion_imag
_atom_type_scat_source
C C 0.0033 0.0016 'International Tables Vol C Tables 4.2.6.8 and 6.1.1.4'
H H 0.0000 0.0000 'International Tables Vol C Tables 4.2.6.8 and 6.1.1.4'
N N 0.0061 0.0033 'International Tables Vol C Tables 4.2.6.8 and 6.1.1.4'
O O 0.0106 0.0060 'International Tables Vol C Tables 4.2.6.8 and 6.1.1.4'
F F 0.0171 0.0103 'International Tables Vol C Tables 4.2.6.8 and 6.1.1.4'

loop_
_geom_angle_atom_site_label_1
_geom_angle_atom_site_label_2
_geom_angle_atom_site_label_3
_geom_angle
_geom_angle_site_symmetry_1
_geom_angle_site_symmetry_3
_geom_angle_publ_flag
C4 C1 C3 121.3(4) . . ?
C4 C1 C2 124.7(3) . . ?
C3 C1 C2 59.8(2) . . ?
C3 C2 C5 119.1(3) . . ?
C3 C2 C1 59.0(2) . . ?
C5 C2 C1 121.1(3) . . ?
C1 C3 C2 61.2(2) . . ?
F2 C4 F1 104.4(3) . . ?
F2 C4 F3 105.3(3) . . ?
F1 C4 F3 107.1(3) . . ?
F2 C4 C1 115.6(3) . . ?
F1 C4 C1 110.3(3) . . ?
F3 C4 C1 113.4(3) . . ?
O1 C5 N1 124.0(3) . . ?
O1 C5 C2 122.1(3) . . ?
N1 C5 C2 113.9(3) . . ?
C11 C6 C7 120.0(3) . . ?
C11 C6 N1 119.3(3) . . ?
C7 C6 N1 120.6(3) . . ?
C8 C7 C6 119.5(3) . . ?
C9 C8 C7 120.7(4) . . ?
C8 C9 C10 119.7(4) . . ?
C11 C10 C9 120.3(4) . . ?
C10 C11 C6 119.7(4) . . ?
C5 N1 C6 126.2(3) . . ?

loop_
_geom_bond_atom_site_label_1
_geom_bond_atom_site_label_2
_geom_bond_distance
_geom_bond_site_symmetry_2
_geom_bond_publ_flag
C1 C4 1.471(5) . ?
C1 C3 1.477(5) . ?
C1 C2 1.510(5) . ?
C2 C3 1.489(5) . ?
C2 C5 1.489(5) . ?
C4 F2 1.334(4) . ?
C4 F1 1.337(4) . ?
C4 F3 1.337(4) . ?
C5 O1 1.225(4) . ?
C5 N1 1.340(4) . ?
C6 C11 1.377(4) . ?
C6 C7 1.388(4) . ?
C6 N1 1.422(4) . ?
C7 C8 1.385(5) . ?
C8 C9 1.360(5) . ?
C9 C10 1.390(6) . ?
C10 C11 1.378(5) . ?
